data_4030175
loop_
_publ_author_name
'Wang, Yang'
'Zhao, Fei'
'Chi, Yue'
'Zhang, Wen-Xiong'
'Xi, Zhenfeng'

_publ_section_title
;
 Substituent-controlled selective synthesis of N-acyl 2-aminothiazoles by
 intramolecular Zwitterion-mediated C-N bond cleavage.
;
_journal_issue 22
_journal_name_full 'The Journal of organic chemistry'
_journal_page_first 11146
_journal_page_last 11154
_journal_paper_doi 10.1021/jo502123k
_journal_volume 79
_journal_year 2014
_chemical_formula_sum 'C19 H15 F3 N2 O S'
_chemical_formula_weight 376.39
_chemical_name_systematic
; 
 ? 
;
_space_group_IT_number 15
_symmetry_cell_setting monoclinic
_symmetry_space_group_name_Hall '-C 2yc'
_symmetry_space_group_name_H-M 'C 1 2/c 1'
_atom_sites_solution_hydrogens geom
_atom_sites_solution_primary direct
_atom_sites_solution_secondary difmap
_audit_creation_method SHELXL-97
_cell_angle_alpha 90.00
_cell_angle_beta 99.77(3)
_cell_angle_gamma 90.00
_cell_formula_units_Z 8
_cell_length_a 23.049(5)
_cell_length_b 7.2946(15)
_cell_length_c 20.980(4)
_cell_measurement_reflns_used 7493
_cell_measurement_temperature 123(2)
_cell_measurement_theta_max 27.48
_cell_measurement_theta_min 1.79
_cell_volume 3476.3(13)
_computing_cell_refinement Rapid-AUTO
_computing_data_collection 'Rapid-AUTO (Rigaku,2000)'
_computing_data_reduction 'CrystalStructure (Rigaku/MSC,2000)'
_computing_molecular_graphics 'Siemens SHELXTL V4.2,(Sheldrick,1990)'
_computing_publication_material SHELXL-97,(Sheldrick,1997)
_computing_structure_refinement SHELXL-97,(Sheldrick,1997)
_computing_structure_solution SHELXS-97,(Sheldrick,1997)
_diffrn_ambient_temperature 123(2)
_diffrn_detector_area_resol_mean 10.00
_diffrn_measured_fraction_theta_full 0.996
_diffrn_measured_fraction_theta_max 0.996
_diffrn_measurement_device_type 'Rigaku RAXIS RAPID IP'
_diffrn_measurement_method \W
_diffrn_radiation_monochromator graphite
_diffrn_radiation_source 'fine-focus sealed tube'
_diffrn_radiation_type MoK\a
_diffrn_radiation_wavelength 0.71073
_diffrn_reflns_av_R_equivalents 0.0562
_diffrn_reflns_av_sigmaI/netI 0.1335
_diffrn_reflns_limit_h_max 29
_diffrn_reflns_limit_h_min -29
_diffrn_reflns_limit_k_max 9
_diffrn_reflns_limit_k_min -9
_diffrn_reflns_limit_l_max 27
_diffrn_reflns_limit_l_min -27
_diffrn_reflns_number 7493
_diffrn_reflns_theta_full 27.48
_diffrn_reflns_theta_max 27.48
_diffrn_reflns_theta_min 1.79
_diffrn_standards_decay_% 0
_diffrn_standards_interval_count 0
_diffrn_standards_interval_time 0
_diffrn_standards_number 0
_exptl_absorpt_coefficient_mu 0.227
_exptl_absorpt_correction_T_max 0.9560
_exptl_absorpt_correction_T_min 0.9147
_exptl_absorpt_correction_type empirical
_exptl_absorpt_process_details
; 
                                  HIGASHI, T. (1995). Abscor-Empirical 
                                  Absorption Correction based on Fourier 
                                  Series Approximation. 
                                  Rigaku Corporation,Tokyo,Japan. 
;
_exptl_crystal_density_diffrn 1.438
_exptl_crystal_density_method 'not measured'
_exptl_crystal_F_000 1552
_exptl_crystal_size_max 0.40
_exptl_crystal_size_mid 0.30
_exptl_crystal_size_min 0.20
_refine_diff_density_max 0.306
_refine_diff_density_min -0.279
_refine_diff_density_rms 0.054
_refine_ls_extinction_coef 0.00075(4)
_refine_ls_extinction_expression Fc^*^=kFc[1+0.001xFc^2^\l^3^/sin(2\q)]^-1/4^
_refine_ls_extinction_method SHELXL
_refine_ls_goodness_of_fit_ref 0.928
_refine_ls_hydrogen_treatment none
_refine_ls_matrix_type full
_refine_ls_number_parameters 237
_refine_ls_number_reflns 3982
_refine_ls_number_restraints 0
_refine_ls_restrained_S_all 0.928
_refine_ls_R_factor_all 0.0957
_refine_ls_R_factor_gt 0.0439
_refine_ls_shift/su_max 0.000
_refine_ls_shift/su_mean 0.000
_refine_ls_structure_factor_coef Fsqd
_refine_ls_weighting_details 'calc w=1/[\s^2^(Fo^2^)+(0.0000P)^2^+0.0000P] where P=(Fo^2^+2Fc^2^)/3'
_refine_ls_weighting_scheme calc
_refine_ls_wR_factor_gt 0.0583
_refine_ls_wR_factor_ref 0.0613
_reflns_number_gt 1832
_reflns_number_total 3982
_reflns_threshold_expression >2sigma(I)
_cod_data_source_file jo502123k_si_001.cif
_cod_data_source_block 1a
_cod_depositor_comments
;
The following automatic conversions were performed:

'_exptl_absorpt_correction_type' value 'Empirical' changed to
'empirical' according to
/home/saulius/struct/COD-crude-data--automatic-downloads/rss-feeds/ACS/lib/dictionaries/cif_core.dic
dictionary named 'cif_core.dic' version 2.4.2 from 2011-04-26.

Automatic conversion script
Id: cif_fix_values 2935 2014-11-11 08:27:57Z andrius 

 Adding full bibliography for 4030175.cif.
;
_cod_original_cell_volume 3476.3(12)
_cod_original_sg_symbol_H-M C2/c
_cod_database_code 4030175

loop_
_symmetry_equiv_pos_as_xyz
'x, y, z'
'-x, y, -z+1/2'
'x+1/2, y+1/2, z'
'-x+1/2, y+1/2, -z+1/2'
'-x, -y, -z'
'x, -y, z-1/2'
'-x+1/2, -y+1/2, -z'
'x+1/2, -y+1/2, z-1/2'

loop_
_atom_site_label
_atom_site_type_symbol
_atom_site_fract_x
_atom_site_fract_y
_atom_site_fract_z
_atom_site_U_iso_or_equiv
_atom_site_adp_type
_atom_site_occupancy
_atom_site_symmetry_multiplicity
_atom_site_calc_flag
_atom_site_refinement_flags
S1 S 0.16931(3) -0.00384(11) 0.12541(3) 0.02938(17) Uani 1 1 d .
N1 N 0.26008(8) 0.2109(3) 0.15017(8) 0.0233(5) Uani 1 1 d .
F2 F 0.03128(7) 0.9070(2) -0.18462(7) 0.0669(6) Uani 1 1 d .
C9 C 0.20701(10) 0.1982(3) 0.11551(10) 0.0228(6) Uani 1 1 d .
F3 F 0.08767(7) 1.0723(2) -0.11760(8) 0.0724(6) Uani 1 1 d .
C2 C 0.27302(10) 0.0544(3) 0.18706(11) 0.0238(6) Uani 1 1 d .
C3 C 0.33150(10) 0.0435(4) 0.22885(11) 0.0258(6) Uani 1 1 d .
C4 C 0.35045(10) -0.1167(4) 0.26209(11) 0.0332(7) Uani 1 1 d .
H4 H 0.3252 -0.2204 0.2588 0.040 Uiso 1 1 calc R
C1 C 0.23007(9) -0.0726(4) 0.18065(10) 0.0283(7) Uani 1 1 d .
H1 H 0.2327 -0.1856 0.2035 0.034 Uiso 1 1 calc R
C16 C 0.06472(10) 0.7814(4) -0.08175(11) 0.0258(6) Uani 1 1 d .
C12 C 0.12812(11) 0.3253(4) 0.03778(11) 0.0274(6) Uani 1 1 d .
C13 C 0.10651(10) 0.4866(4) -0.00391(11) 0.0254(6) Uani 1 1 d .
C15 C 0.09765(10) 0.6468(4) -0.10476(12) 0.0352(7) Uani 1 1 d .
H15 H 0.1063 0.6557 -0.1474 0.042 Uiso 1 1 calc R
C8 C 0.36884(10) 0.1938(4) 0.23504(11) 0.0305(7) Uani 1 1 d .
H8 H 0.3561 0.3043 0.2130 0.037 Uiso 1 1 calc R
F1 F -0.00054(7) 1.0310(3) -0.10634(7) 0.0760(6) Uani 1 1 d .
C17 C 0.05141(11) 0.7670(4) -0.01993(12) 0.0454(9) Uani 1 1 d .
H17 H 0.0281 0.8582 -0.0041 0.054 Uiso 1 1 calc R
C5 C 0.40671(10) -0.1263(4) 0.30049(11) 0.0423(8) Uani 1 1 d .
H5 H 0.4197 -0.2362 0.3228 0.051 Uiso 1 1 calc R
C19 C 0.04580(12) 0.9456(4) -0.12200(13) 0.0362(8) Uani 1 1 d .
C6 C 0.44286(11) 0.0256(4) 0.30539(12) 0.0445(9) Uani 1 1 d .
H6 H 0.4808 0.0196 0.3314 0.053 Uiso 1 1 calc R
C7 C 0.42493(11) 0.1862(4) 0.27316(12) 0.0408(8) Uani 1 1 d .
H7 H 0.4502 0.2899 0.2768 0.049 Uiso 1 1 calc R
C18 C 0.07228(12) 0.6194(4) 0.01845(12) 0.0463(9) Uani 1 1 d .
H18 H 0.0630 0.6091 0.0607 0.056 Uiso 1 1 calc R
C14 C 0.11823(9) 0.4991(4) -0.06636(11) 0.0341(7) Uani 1 1 d .
H14 H 0.1404 0.4059 -0.0828 0.041 Uiso 1 1 calc R
O1 O 0.09880(7) 0.1856(3) 0.03863(8) 0.0393(5) Uani 1 1 d .
N2 N 0.18360(8) 0.3417(3) 0.07570(9) 0.0232(5) Uani 1 1 d .
C10 C 0.21964(9) 0.5112(4) 0.07820(10) 0.0312(6) Uani 1 1 d .
H10A H 0.2393 0.5320 0.1233 0.037 Uiso 1 1 calc R
H10B H 0.1933 0.6168 0.0652 0.037 Uiso 1 1 calc R
C11 C 0.26615(9) 0.5040(4) 0.03465(11) 0.0387(7) Uani 1 1 d .
H11A H 0.2913 0.3964 0.0457 0.058 Uiso 1 1 calc R
H11B H 0.2903 0.6153 0.0408 0.058 Uiso 1 1 calc R
H11C H 0.2468 0.4958 -0.0106 0.058 Uiso 1 1 calc R

loop_
_atom_site_aniso_label
_atom_site_aniso_U_11
_atom_site_aniso_U_22
_atom_site_aniso_U_33
_atom_site_aniso_U_23
_atom_site_aniso_U_13
_atom_site_aniso_U_12
S1 0.0326(4) 0.0235(4) 0.0298(4) 0.0033(4) -0.0012(3) -0.0026(4)
N1 0.0254(12) 0.0219(14) 0.0213(11) 0.0017(10) 0.0003(9) 0.0037(10)
F2 0.1175(15) 0.0492(13) 0.0229(9) 0.0039(9) -0.0200(9) 0.0164(11)
C9 0.0333(15) 0.0169(15) 0.0187(14) -0.0030(12) 0.0060(12) 0.0002(12)
F3 0.0764(12) 0.0539(14) 0.0769(13) 0.0324(11) -0.0156(10) -0.0297(11)
C2 0.0254(14) 0.0244(17) 0.0223(14) 0.0023(12) 0.0062(11) 0.0035(13)
C3 0.0306(15) 0.0313(19) 0.0165(13) 0.0029(12) 0.0072(11) 0.0063(13)
C4 0.0324(16) 0.040(2) 0.0278(15) 0.0074(14) 0.0076(13) -0.0004(14)
C1 0.0379(16) 0.0267(17) 0.0183(13) 0.0075(12) -0.0014(12) 0.0067(14)
C16 0.0250(15) 0.0249(17) 0.0247(15) 0.0041(13) -0.0041(11) 0.0002(13)
C12 0.0320(16) 0.0282(18) 0.0201(14) -0.0014(13) -0.0014(12) 0.0063(14)
C13 0.0270(13) 0.0236(16) 0.0237(13) 0.0009(14) -0.0009(10) 0.0030(14)
C15 0.0478(18) 0.0369(19) 0.0226(15) 0.0065(14) 0.0107(13) 0.0087(16)
C8 0.0328(16) 0.0344(19) 0.0239(15) 0.0006(13) 0.0035(12) 0.0042(14)
F1 0.0840(13) 0.0731(16) 0.0773(13) 0.0427(11) 0.0324(11) 0.0526(12)
C17 0.063(2) 0.043(2) 0.0331(17) 0.0041(15) 0.0179(15) 0.0292(18)
C5 0.0318(17) 0.060(2) 0.0357(17) 0.0239(17) 0.0070(14) 0.0109(17)
C19 0.0349(17) 0.042(2) 0.0306(16) 0.0050(14) 0.0023(13) 0.0012(16)
C6 0.0309(16) 0.074(3) 0.0281(16) 0.0092(18) 0.0027(12) 0.0090(19)
C7 0.0314(17) 0.057(2) 0.0322(16) 0.0009(16) 0.0020(13) -0.0041(16)
C18 0.073(2) 0.046(2) 0.0221(16) 0.0104(15) 0.0132(15) 0.0277(18)
C14 0.0417(16) 0.0329(17) 0.0285(15) 0.0005(15) 0.0081(12) 0.0117(16)
O1 0.0382(12) 0.0299(13) 0.0432(12) 0.0072(10) -0.0118(9) -0.0081(10)
N2 0.0264(12) 0.0174(13) 0.0246(11) 0.0020(10) 0.0010(9) -0.0001(10)
C10 0.0397(15) 0.0179(16) 0.0313(15) -0.0006(14) -0.0070(12) -0.0003(15)
C11 0.0316(15) 0.0370(18) 0.0462(17) 0.0064(17) 0.0024(12) -0.0041(16)

loop_
_atom_type_symbol
_atom_type_description
_atom_type_scat_dispersion_real
_atom_type_scat_dispersion_imag
_atom_type_scat_source
C C 0.0033 0.0016 'International Tables Vol C Tables 4.2.6.8 and 6.1.1.4'
H H 0.0000 0.0000 'International Tables Vol C Tables 4.2.6.8 and 6.1.1.4'
N N 0.0061 0.0033 'International Tables Vol C Tables 4.2.6.8 and 6.1.1.4'
O O 0.0106 0.0060 'International Tables Vol C Tables 4.2.6.8 and 6.1.1.4'
F F 0.0171 0.0103 'International Tables Vol C Tables 4.2.6.8 and 6.1.1.4'
S S 0.1246 0.1234 'International Tables Vol C Tables 4.2.6.8 and 6.1.1.4'

loop_
_geom_angle_atom_site_label_1
_geom_angle_atom_site_label_2
_geom_angle_atom_site_label_3
_geom_angle
C1 S1 C9 87.81(12)
C9 N1 C2 110.1(2)
N1 C9 N2 120.6(2)
N1 C9 S1 115.43(18)
N2 C9 S1 123.96(18)
C1 C2 N1 115.3(2)
C1 C2 C3 127.1(2)
N1 C2 C3 117.6(2)
C8 C3 C4 118.7(2)
C8 C3 C2 120.1(2)
C4 C3 C2 121.2(2)
C3 C4 C5 120.6(3)
C3 C4 H4 119.7
C5 C4 H4 119.7
C2 C1 S1 111.40(19)
C2 C1 H1 124.3
S1 C1 H1 124.3
C15 C16 C17 119.8(2)
C15 C16 C19 120.1(2)
C17 C16 C19 120.1(3)
O1 C12 N2 121.2(2)
O1 C12 C13 122.1(2)
N2 C12 C13 116.6(2)
C18 C13 C14 119.3(3)
C18 C13 C12 120.3(2)
C14 C13 C12 120.3(2)
C16 C15 C14 120.5(2)
C16 C15 H15 119.8
C14 C15 H15 119.8
C3 C8 C7 121.3(3)
C3 C8 H8 119.3
C7 C8 H8 119.3
C18 C17 C16 119.6(3)
C18 C17 H17 120.2
C16 C17 H17 120.2
C6 C5 C4 119.2(3)
C6 C5 H5 120.4
C4 C5 H5 120.4
F1 C19 F3 105.2(2)
F1 C19 F2 105.4(2)
F3 C19 F2 105.9(2)
F1 C19 C16 114.1(2)
F3 C19 C16 112.4(2)
F2 C19 C16 113.0(2)
C5 C6 C7 121.2(3)
C5 C6 H6 119.4
C7 C6 H6 119.4
C6 C7 C8 118.9(3)
C6 C7 H7 120.5
C8 C7 H7 120.5
C13 C18 C17 120.7(2)
C13 C18 H18 119.6
C17 C18 H18 119.6
C15 C14 C13 120.0(3)
C15 C14 H14 120.0
C13 C14 H14 120.0
C9 N2 C12 120.3(2)
C9 N2 C10 116.62(19)
C12 N2 C10 123.1(2)
N2 C10 C11 113.3(2)
N2 C10 H10A 108.9
C11 C10 H10A 108.9
N2 C10 H10B 108.9
C11 C10 H10B 108.9
H10A C10 H10B 107.7
C10 C11 H11A 109.5
C10 C11 H11B 109.5
H11A C11 H11B 109.5
C10 C11 H11C 109.5
H11A C11 H11C 109.5
H11B C11 H11C 109.5

loop_
_geom_bond_atom_site_label_1
_geom_bond_atom_site_label_2
_geom_bond_distance
S1 C1 1.734(2)
S1 C9 1.741(2)
N1 C9 1.316(3)
N1 C2 1.383(3)
F2 C19 1.330(3)
C9 N2 1.390(3)
F3 C19 1.328(3)
C2 C1 1.346(3)
C2 C3 1.480(3)
C3 C8 1.386(3)
C3 C4 1.393(3)
C4 C5 1.408(3)
C4 H4 0.9500
C1 H1 0.9500
C16 C15 1.378(3)
C16 C17 1.386(3)
C16 C19 1.488(3)
C12 O1 1.225(3)
C12 N2 1.392(3)
C12 C13 1.500(3)
C13 C18 1.381(3)
C13 C14 1.385(3)
C15 C14 1.381(3)
C15 H15 0.9500
C8 C7 1.401(3)
C8 H8 0.9500
F1 C19 1.325(3)
C17 C18 1.381(3)
C17 H17 0.9500
C5 C6 1.380(3)
C5 H5 0.9500
C6 C7 1.381(3)
C6 H6 0.9500
C7 H7 0.9500
C18 H18 0.9500
C14 H14 0.9500
N2 C10 1.486(3)
C10 C11 1.523(3)
C10 H10A 0.9900
C10 H10B 0.9900
C11 H11A 0.9800
C11 H11B 0.9800
C11 H11C 0.9800
